data_4106841
loop_
_publ_author_name
'Hang Shi'
'Lichao Fang'
'Ceheng Tan'
'Lili Shi'
'Weibin Zhang'
'Chuang-chuang Li'
'Tuoping Luo'
'Zhen Yang'

_publ_section_title
;
 Total Syntheses of Drimane-Type Sesquiterpenoids Enabled by a
 Gold-Catalyzed Tandem Reaction
;
_journal_name_full 'Journal of the American Chemical Society'
_journal_page_first 14944
_journal_page_last 14947
_journal_paper_doi 10.1021/ja206837j
_journal_volume 133
_journal_year 2011
_chemical_formula_sum 'C21 H25 N O'
_chemical_formula_weight 307.42
_chemical_name_systematic
; 
 ? 
;
_space_group_IT_number 19
_symmetry_cell_setting orthorhombic
_symmetry_space_group_name_Hall 'P 2ac 2ab'
_symmetry_space_group_name_H-M 'P 21 21 21'
_atom_sites_solution_hydrogens geom
_atom_sites_solution_primary direct
_atom_sites_solution_secondary difmap
_audit_creation_method SHELXL-97
_cell_angle_alpha 90.00
_cell_angle_beta 90.00
_cell_angle_gamma 90.00
_cell_formula_units_Z 4
_cell_length_a 8.7244(17)
_cell_length_b 13.188(3)
_cell_length_c 15.006(3)
_cell_measurement_temperature 293(2)
_cell_measurement_theta_max 27.48
_cell_measurement_theta_min 2.06
_cell_volume 1726.6(6)
_computing_cell_refinement Rapid-AUTO
_computing_data_collection 'Rapid-AUTO (Rigaku,2000)'
_computing_data_reduction 'CrystalStructure (Rigaku/MSC,2000)'
_computing_molecular_graphics 'Siemens SHELXTL V4.2,(Sheldrick,1990)'
_computing_publication_material SHELXL-97,(Sheldrick,1997)
_computing_structure_refinement SHELXL-97,(Sheldrick,1997)
_computing_structure_solution SHELXS-97,(Sheldrick,1997)
_diffrn_ambient_temperature 293(2)
_diffrn_detector_area_resol_mean 10.00
_diffrn_measured_fraction_theta_full 0.998
_diffrn_measured_fraction_theta_max 0.998
_diffrn_measurement_device_type 'Rigaku RAXIS RAPID IP'
_diffrn_measurement_method \W
_diffrn_radiation_monochromator graphite
_diffrn_radiation_source 'fine-focus sealed tube'
_diffrn_radiation_type MoK\a
_diffrn_radiation_wavelength 0.71073
_diffrn_reflns_av_R_equivalents 0.0657
_diffrn_reflns_av_sigmaI/netI 0.2387
_diffrn_reflns_limit_h_max 11
_diffrn_reflns_limit_h_min -11
_diffrn_reflns_limit_k_max 17
_diffrn_reflns_limit_k_min -17
_diffrn_reflns_limit_l_max 19
_diffrn_reflns_limit_l_min -19
_diffrn_reflns_number 3943
_diffrn_reflns_theta_full 27.48
_diffrn_reflns_theta_max 27.48
_diffrn_reflns_theta_min 2.06
_diffrn_standards_decay_% 0
_diffrn_standards_interval_count 0
_diffrn_standards_interval_time 0
_diffrn_standards_number 0
_exptl_absorpt_coefficient_mu 0.072
_exptl_absorpt_correction_T_max 0.9858
_exptl_absorpt_correction_T_min 0.9788
_exptl_absorpt_correction_type empirical
_exptl_absorpt_process_details
; 
                                  HIGASHI, T. (1995). Abscor-empirical 
                                  Absorption Correction based on Fourier 
                                  Series Approximation. 
                                  Rigaku Corporation,Tokyo,Japan. 
;
_exptl_crystal_density_diffrn 1.183
_exptl_crystal_F_000 664
_exptl_crystal_size_max 0.30
_exptl_crystal_size_mid 0.20
_exptl_crystal_size_min 0.20
_refine_diff_density_max 0.140
_refine_diff_density_min -0.160
_refine_diff_density_rms 0.046
_refine_ls_abs_structure_details 'Flack H D (1983), Acta Cryst. A39, 876-881'
_refine_ls_abs_structure_Flack 0(2)
_refine_ls_extinction_coef 0.0226(8)
_refine_ls_extinction_expression Fc^*^=kFc[1+0.001xFc^2^\l^3^/sin(2\q)]^-1/4^
_refine_ls_extinction_method SHELXL
_refine_ls_goodness_of_fit_ref 0.507
_refine_ls_hydrogen_treatment mixed
_refine_ls_matrix_type full
_refine_ls_number_parameters 213
_refine_ls_number_reflns 3943
_refine_ls_number_restraints 0
_refine_ls_restrained_S_all 0.507
_refine_ls_R_factor_all 0.1046
_refine_ls_R_factor_gt 0.0362
_refine_ls_shift/su_max 0.001
_refine_ls_shift/su_mean 0.000
_refine_ls_structure_factor_coef Fsqd
_refine_ls_weighting_details 'calc w=1/[\s^2^(Fo^2^)+(0.0000P)^2^+0.0000P] where P=(Fo^2^+2Fc^2^)/3'
_refine_ls_weighting_scheme calc
_refine_ls_wR_factor_gt 0.0556
_refine_ls_wR_factor_ref 0.0651
_reflns_number_gt 1243
_reflns_number_total 3943
_reflns_threshold_expression >2sigma(I)
_cod_data_source_file ja206837j_si_003.cif
_cod_data_source_block a
_cod_database_code 4106841

loop_
_symmetry_equiv_pos_as_xyz
'x, y, z'
'-x+1/2, -y, z+1/2'
'-x, y+1/2, -z+1/2'
'x+1/2, -y+1/2, -z'

loop_
_atom_site_label
_atom_site_type_symbol
_atom_site_fract_x
_atom_site_fract_y
_atom_site_fract_z
_atom_site_U_iso_or_equiv
_atom_site_adp_type
_atom_site_occupancy
_atom_site_symmetry_multiplicity
_atom_site_calc_flag
_atom_site_refinement_flags
C1 C 0.3156(2) 0.11808(18) 0.70532(16) 0.0430(6) Uani 1 1 d .
C2 C 0.4472(3) 0.17336(17) 0.75561(15) 0.0415(7) Uani 1 1 d .
H2 H 0.4894 0.1276 0.8008 0.050 Uiso 1 1 calc R
C3 C 0.5739(3) 0.2069(2) 0.69518(17) 0.0566(8) Uani 1 1 d .
C4 C 0.7184(3) 0.1929(2) 0.71632(19) 0.0923(11) Uani 1 1 d .
H4A H 0.7953 0.2146 0.6779 0.111 Uiso 1 1 calc R
H4B H 0.7438 0.1614 0.7697 0.111 Uiso 1 1 calc R
C5 C 0.5274(3) 0.2571(2) 0.61045(17) 0.0761(9) Uani 1 1 d .
H5A H 0.6172 0.2666 0.5733 0.091 Uiso 1 1 calc R
H5B H 0.4854 0.3235 0.6237 0.091 Uiso 1 1 calc R
C6 C 0.4101(3) 0.1960(2) 0.56004(18) 0.0811(10) Uani 1 1 d .
H6A H 0.4529 0.1771 0.5027 0.097 Uiso 1 1 calc R
H6B H 0.3213 0.2384 0.5489 0.097 Uiso 1 1 calc R
C7 C 0.3580(3) 0.1003(2) 0.60786(18) 0.0610(8) Uani 1 1 d .
H7 H 0.4463 0.0544 0.6082 0.073 Uiso 1 1 calc R
C8 C 0.2304(3) 0.0446(3) 0.5597(2) 0.0908(11) Uani 1 1 d .
H8A H 0.1394 0.0868 0.5587 0.109 Uiso 1 1 calc R
H8B H 0.2611 0.0323 0.4985 0.109 Uiso 1 1 calc R
C9 C 0.1929(4) -0.0551(3) 0.6037(2) 0.1010(13) Uani 1 1 d .
H9A H 0.2800 -0.1004 0.5982 0.121 Uiso 1 1 calc R
H9B H 0.1068 -0.0862 0.5732 0.121 Uiso 1 1 calc R
C10 C 0.1530(3) -0.0422(2) 0.7025(2) 0.0907(11) Uani 1 1 d .
H10A H 0.1417 -0.1083 0.7301 0.109 Uiso 1 1 calc R
H10B H 0.0563 -0.0065 0.7082 0.109 Uiso 1 1 calc R
C11 C 0.2799(3) 0.01777(19) 0.75050(18) 0.0701(9) Uani 1 1 d .
H11A H 0.2483 0.0307 0.8114 0.084 Uiso 1 1 calc R
H11B H 0.3723 -0.0231 0.7524 0.084 Uiso 1 1 calc R
C12 C 0.1809(3) 0.19152(18) 0.71891(16) 0.0502(7) Uani 1 1 d .
H12A H 0.1778 0.2413 0.6714 0.060 Uiso 1 1 calc R
H12B H 0.0845 0.1549 0.7195 0.060 Uiso 1 1 calc R
C13 C 0.3687(2) 0.26337(18) 0.80257(15) 0.0419(6) Uani 1 1 d .
H13 H 0.3838 0.3238 0.7656 0.050 Uiso 1 1 calc R
C14 C 0.4155(2) 0.28877(17) 0.89455(16) 0.0386(6) Uani 1 1 d .
C15 C 0.3597(3) 0.37258(18) 0.94486(16) 0.0403(6) Uani 1 1 d .
C16 C 0.2513(3) 0.4491(2) 0.92897(17) 0.0548(8) Uani 1 1 d .
H16 H 0.1993 0.4513 0.8749 0.066 Uiso 1 1 calc R
C17 C 0.2222(3) 0.5206(2) 0.9930(2) 0.0701(9) Uani 1 1 d .
H17 H 0.1506 0.5715 0.9823 0.084 Uiso 1 1 calc R
C18 C 0.2988(4) 0.5174(2) 1.0736(2) 0.0756(10) Uani 1 1 d .
H18 H 0.2757 0.5661 1.1163 0.091 Uiso 1 1 calc R
C19 C 0.4084(3) 0.4450(2) 1.09340(18) 0.0628(9) Uani 1 1 d .
H19 H 0.4609 0.4454 1.1473 0.075 Uiso 1 1 calc R
C20 C 0.4362(3) 0.3713(2) 1.02860(17) 0.0485(7) Uani 1 1 d .
C22 C 0.5234(3) 0.24038(19) 0.94778(16) 0.0464(7) Uani 1 1 d .
H22 H 0.5791 0.1831 0.9316 0.056 Uiso 1 1 calc R
H1 H 0.601(2) 0.2729(17) 1.0743(15) 0.060(9) Uiso 1 1 d .
N1 N 0.5352(2) 0.29045(16) 1.02855(15) 0.0502(6) Uani 1 1 d .
O1 O 0.20659(17) 0.23987(11) 0.80282(10) 0.0473(5) Uani 1 1 d .

loop_
_atom_site_aniso_label
_atom_site_aniso_U_11
_atom_site_aniso_U_22
_atom_site_aniso_U_33
_atom_site_aniso_U_23
_atom_site_aniso_U_13
_atom_site_aniso_U_12
C1 0.0371(15) 0.0467(16) 0.0452(17) -0.0025(14) -0.0055(14) 0.0062(14)
C2 0.0286(14) 0.0539(17) 0.0421(15) 0.0034(13) -0.0064(12) 0.0065(14)
C3 0.0366(16) 0.081(2) 0.0522(18) -0.0045(17) 0.0043(15) -0.0020(16)
C4 0.051(2) 0.141(3) 0.084(2) -0.012(2) 0.014(2) 0.001(2)
C5 0.070(2) 0.095(2) 0.063(2) 0.008(2) 0.0129(18) -0.001(2)
C6 0.074(2) 0.115(3) 0.054(2) 0.008(2) 0.0085(18) 0.019(2)
C7 0.0462(17) 0.080(2) 0.057(2) -0.0242(18) -0.0100(16) 0.0151(17)
C8 0.076(2) 0.117(3) 0.080(3) -0.044(2) -0.013(2) 0.012(3)
C9 0.074(2) 0.086(3) 0.143(3) -0.070(3) -0.026(3) 0.015(2)
C10 0.083(3) 0.060(2) 0.130(3) -0.015(2) -0.021(3) -0.0123(18)
C11 0.060(2) 0.0549(19) 0.095(2) 0.0023(18) -0.0098(19) 0.0073(17)
C12 0.0414(15) 0.0619(17) 0.0474(17) -0.0038(15) -0.0040(13) 0.0080(14)
C13 0.0342(14) 0.0488(17) 0.0427(16) 0.0027(15) 0.0004(12) -0.0008(13)
C14 0.0339(14) 0.0405(16) 0.0414(16) 0.0041(13) 0.0019(13) -0.0033(14)
C15 0.0354(14) 0.0439(17) 0.0417(17) 0.0071(14) 0.0018(13) -0.0059(14)
C16 0.0464(17) 0.0603(18) 0.0577(19) 0.0027(16) -0.0082(15) -0.0030(16)
C17 0.070(2) 0.058(2) 0.083(2) -0.0155(19) -0.0063(19) 0.0136(19)
C18 0.082(2) 0.065(2) 0.081(3) -0.0265(19) 0.002(2) 0.012(2)
C19 0.071(2) 0.065(2) 0.0518(19) -0.0077(18) 0.0017(17) -0.0050(19)
C20 0.0472(17) 0.0502(18) 0.0483(18) 0.0031(16) 0.0007(15) -0.0130(17)
C22 0.0488(16) 0.0466(16) 0.0439(17) -0.0006(15) 0.0025(13) -0.0029(14)
N1 0.0492(15) 0.0511(15) 0.0502(16) 0.0069(13) -0.0140(13) -0.0013(14)
O1 0.0361(10) 0.0621(11) 0.0439(10) -0.0115(10) -0.0033(8) 0.0040(9)

loop_
_atom_type_symbol
_atom_type_description
_atom_type_scat_dispersion_real
_atom_type_scat_dispersion_imag
_atom_type_scat_source
C C 0.0033 0.0016 'International Tables Vol C Tables 4.2.6.8 and 6.1.1.4'
H H 0.0000 0.0000 'International Tables Vol C Tables 4.2.6.8 and 6.1.1.4'
N N 0.0061 0.0033 'International Tables Vol C Tables 4.2.6.8 and 6.1.1.4'
O O 0.0106 0.0060 'International Tables Vol C Tables 4.2.6.8 and 6.1.1.4'

loop_
_geom_angle_atom_site_label_1
_geom_angle_atom_site_label_2
_geom_angle_atom_site_label_3
_geom_angle
C11 C1 C7 110.1(2)
C11 C1 C12 109.4(2)
C7 C1 C12 114.1(2)
C11 C1 C2 110.1(2)
C7 C1 C2 111.0(2)
C12 C1 C2 101.83(17)
C3 C2 C13 112.2(2)
C3 C2 C1 112.9(2)
C13 C2 C1 104.75(17)
C3 C2 H2 108.9
C13 C2 H2 108.9
C1 C2 H2 108.9
C4 C3 C5 122.0(3)
C4 C3 C2 121.4(3)
C5 C3 C2 116.6(2)
C3 C4 H4A 120.0
C3 C4 H4B 120.0
H4A C4 H4B 120.0
C3 C5 C6 112.1(2)
C3 C5 H5A 109.2
C6 C5 H5A 109.2
C3 C5 H5B 109.2
C6 C5 H5B 109.2
H5A C5 H5B 107.9
C5 C6 C7 114.2(2)
C5 C6 H6A 108.7
C7 C6 H6A 108.7
C5 C6 H6B 108.7
C7 C6 H6B 108.7
H6A C6 H6B 107.6
C8 C7 C6 113.4(3)
C8 C7 C1 110.7(2)
C6 C7 C1 113.4(2)
C8 C7 H7 106.2
C6 C7 H7 106.2
C1 C7 H7 106.2
C9 C8 C7 111.9(3)
C9 C8 H8A 109.2
C7 C8 H8A 109.2
C9 C8 H8B 109.2
C7 C8 H8B 109.2
H8A C8 H8B 107.9
C8 C9 C10 112.1(3)
C8 C9 H9A 109.2
C10 C9 H9A 109.2
C8 C9 H9B 109.2
C10 C9 H9B 109.2
H9A C9 H9B 107.9
C9 C10 C11 110.3(3)
C9 C10 H10A 109.6
C11 C10 H10A 109.6
C9 C10 H10B 109.6
C11 C10 H10B 109.6
H10A C10 H10B 108.1
C1 C11 C10 112.7(2)
C1 C11 H11A 109.0
C10 C11 H11A 109.0
C1 C11 H11B 109.0
C10 C11 H11B 109.0
H11A C11 H11B 107.8
O1 C12 C1 106.14(18)
O1 C12 H12A 110.5
C1 C12 H12A 110.5
O1 C12 H12B 110.5
C1 C12 H12B 110.5
H12A C12 H12B 108.7
O1 C13 C14 108.41(18)
O1 C13 C2 105.70(18)
C14 C13 C2 118.6(2)
O1 C13 H13 107.9
C14 C13 H13 107.9
C2 C13 H13 107.9
C22 C14 C15 106.4(2)
C22 C14 C13 128.3(2)
C15 C14 C13 125.2(2)
C16 C15 C20 118.3(2)
C16 C15 C14 134.3(2)
C20 C15 C14 107.4(2)
C17 C16 C15 120.1(2)
C17 C16 H16 120.0
C15 C16 H16 120.0
C16 C17 C18 120.1(3)
C16 C17 H17 119.9
C18 C17 H17 119.9
C17 C18 C19 123.0(3)
C17 C18 H18 118.5
C19 C18 H18 118.5
C18 C19 C20 116.8(3)
C18 C19 H19 121.6
C20 C19 H19 121.6
N1 C20 C19 130.6(3)
N1 C20 C15 107.7(2)
C19 C20 C15 121.7(3)
N1 C22 C14 109.6(2)
N1 C22 H22 125.2
C14 C22 H22 125.2
C20 N1 C22 108.9(2)
C20 N1 H1 125.8(15)
C22 N1 H1 125.2(14)
C12 O1 C13 104.28(16)

loop_
_geom_bond_atom_site_label_1
_geom_bond_atom_site_label_2
_geom_bond_distance
C1 C11 1.519(3)
C1 C7 1.526(3)
C1 C12 1.537(3)
C1 C2 1.555(3)
C2 C3 1.496(3)
C2 C13 1.541(3)
C2 H2 0.9800
C3 C4 1.313(3)
C3 C5 1.490(3)
C4 H4A 0.9300
C4 H4B 0.9300
C5 C6 1.506(3)
C5 H5A 0.9700
C5 H5B 0.9700
C6 C7 1.521(3)
C6 H6A 0.9700
C6 H6B 0.9700
C7 C8 1.517(4)
C7 H7 0.9800
C8 C9 1.508(4)
C8 H8A 0.9700
C8 H8B 0.9700
C9 C10 1.533(4)
C9 H9A 0.9700
C9 H9B 0.9700
C10 C11 1.540(3)
C10 H10A 0.9700
C10 H10B 0.9700
C11 H11A 0.9700
C11 H11B 0.9700
C12 O1 1.429(2)
C12 H12A 0.9700
C12 H12B 0.9700
C13 O1 1.448(2)
C13 C14 1.478(3)
C13 H13 0.9800
C14 C22 1.390(3)
C14 C15 1.424(3)
C15 C16 1.404(3)
C15 C20 1.423(3)
C16 C17 1.370(3)
C16 H16 0.9300
C17 C18 1.382(3)
C17 H17 0.9300
C18 C19 1.383(3)
C18 H18 0.9300
C19 C20 1.396(3)
C19 H19 0.9300
C20 N1 1.373(3)
C22 N1 1.384(3)
C22 H22 0.9300
N1 H1 0.93(2)

loop_
_geom_torsion_atom_site_label_1
_geom_torsion_atom_site_label_2
_geom_torsion_atom_site_label_3
_geom_torsion_atom_site_label_4
_geom_torsion
C11 C1 C2 C3 129.1(2)
C7 C1 C2 C3 7.0(3)
C12 C1 C2 C3 -114.9(2)
C11 C1 C2 C13 -108.5(2)
C7 C1 C2 C13 129.3(2)
C12 C1 C2 C13 7.5(2)
C13 C2 C3 C4 106.8(3)
C1 C2 C3 C4 -135.1(3)
C13 C2 C3 C5 -73.0(3)
C1 C2 C3 C5 45.1(3)
C4 C3 C5 C6 129.4(3)
C2 C3 C5 C6 -50.8(3)
C3 C5 C6 C7 3.2(3)
C5 C6 C7 C8 175.2(2)
C5 C6 C7 C1 47.9(3)
C11 C1 C7 C8 56.8(3)
C12 C1 C7 C8 -66.8(3)
C2 C1 C7 C8 178.9(2)
C11 C1 C7 C6 -174.5(2)
C12 C1 C7 C6 62.0(3)
C2 C1 C7 C6 -52.4(3)
C6 C7 C8 C9 174.1(2)
C1 C7 C8 C9 -57.2(3)
C7 C8 C9 C10 55.3(4)
C8 C9 C10 C11 -52.5(3)
C7 C1 C11 C10 -55.9(3)
C12 C1 C11 C10 70.3(3)
C2 C1 C11 C10 -178.6(2)
C9 C10 C11 C1 53.5(3)
C11 C1 C12 O1 85.9(2)
C7 C1 C12 O1 -150.2(2)
C2 C1 C12 O1 -30.6(2)
C3 C2 C13 O1 140.11(19)
C1 C2 C13 O1 17.3(2)
C3 C2 C13 C14 -98.1(3)
C1 C2 C13 C14 139.1(2)
O1 C13 C14 C22 119.5(2)
C2 C13 C14 C22 -1.0(4)
O1 C13 C14 C15 -63.1(3)
C2 C13 C14 C15 176.50(19)
C22 C14 C15 C16 -179.8(2)
C13 C14 C15 C16 2.2(4)
C22 C14 C15 C20 -0.5(2)
C13 C14 C15 C20 -178.5(2)
C20 C15 C16 C17 0.4(3)
C14 C15 C16 C17 179.6(3)
C15 C16 C17 C18 -0.3(4)
C16 C17 C18 C19 1.1(5)
C17 C18 C19 C20 -2.0(4)
C18 C19 C20 N1 -179.5(2)
C18 C19 C20 C15 2.1(4)
C16 C15 C20 N1 179.89(19)
C14 C15 C20 N1 0.5(3)
C16 C15 C20 C19 -1.4(3)
C14 C15 C20 C19 179.2(2)
C15 C14 C22 N1 0.4(3)
C13 C14 C22 N1 178.3(2)
C19 C20 N1 C22 -178.8(2)
C15 C20 N1 C22 -0.2(3)
C14 C22 N1 C20 -0.1(3)
C1 C12 O1 C13 43.0(2)
C14 C13 O1 C12 -165.33(19)
C2 C13 O1 C12 -37.2(2)
